data_4000538
_journal_name_full 'Chemistry of Materials'
_journal_paper_doi 10.1021/cm0401802
_journal_year 2005
_chemical_formula_sum 'C32 H72 Fe2 O8 Zn'
_chemical_formula_weight 761.97
_space_group_IT_number 14
_symmetry_cell_setting monoclinic
_symmetry_space_group_name_Hall '-P 2yn'
_symmetry_space_group_name_H-M 'P 1 21/n 1'
_cell_angle_alpha 90.00
_cell_angle_beta 93.44(3)
_cell_angle_gamma 90.00
_cell_formula_units_Z 4
_cell_length_a 10.163(2)
_cell_length_b 16.856(3)
_cell_length_c 26.189(5)
_cell_measurement_temperature 293(2)
_cell_volume 4478.3(15)
_diffrn_ambient_temperature 293(2)
_exptl_crystal_density_diffrn 1.130
_cod_depositor_comments
;
The following automatic conversions were performed:
'_symmetry_cell_setting' value 'Monoclinic' changed to 'monoclinic'
according to '/home/saulius/struct/CIF-dictionaries/cif_core.dic'
dictionary named 'cif_core.dic' version 2.4.1 from 2010-06-29.

Automatic conversion script
Id: cif_fix_enum 1527 2010-12-29 10:47:43Z saulius 
;
_cod_original_sg_symbol_H-M 'P 21/n'
_cod_database_code 4000538

loop_
_symmetry_equiv_pos_as_xyz
'x, y, z'
'-x+1/2, y+1/2, -z+1/2'
'-x, -y, -z'
'x-1/2, -y-1/2, z-1/2'

loop_
_atom_site_label
_atom_site_type_symbol
_atom_site_fract_x
_atom_site_fract_y
_atom_site_fract_z
_atom_site_U_iso_or_equiv
_atom_site_adp_type
_atom_site_occupancy
_atom_site_symmetry_multiplicity
_atom_site_calc_flag
_atom_site_refinement_flags
_atom_site_disorder_assembly
_atom_site_disorder_group
Zn1 Zn 0.64641(8) 0.79140(4) 0.11554(3) 0.0446(3) Uani 1 1 d . . .
Fe2 Fe 0.74149(10) 0.74337(6) 0.01664(3) 0.0496(3) Uani 1 1 d . . .
Fe3 Fe 0.57322(10) 0.85076(6) 0.21544(3) 0.0498(3) Uani 1 1 d . . .
O1 O 0.5769(4) 0.7804(3) 0.04418(16) 0.0494(11) Uani 1 1 d . . .
O2 O 0.8056(5) 0.7442(3) 0.08823(17) 0.0558(12) Uani 1 1 d . . .
O3 O 0.6517(5) 0.8920(2) 0.15534(15) 0.0501(11) Uani 1 1 d . . .
O4 O 0.5617(5) 0.7522(2) 0.17594(16) 0.0499(12) Uani 1 1 d . . .
O5 O 0.8158(7) 0.8218(5) -0.0178(3) 0.111(3) Uani 1 1 d . . .
O6 O 0.7286(9) 0.6466(5) -0.0105(4) 0.134(3) Uani 1 1 d . . .
O7 O 0.4112(9) 0.8917(5) 0.2205(3) 0.122(3) Uani 1 1 d . . .
O8 O 0.6824(10) 0.8441(5) 0.2701(3) 0.135(4) Uani 1 1 d . . .
C1 C 0.4490(7) 0.7940(5) 0.0198(3) 0.0577(18) Uani 1 1 d . . .
C2 C 0.3782(11) 0.7154(6) 0.0129(4) 0.090(3) Uiso 1 1 d . . .
H2A H 0.3663 0.6922 0.0458 0.135 Uiso 1 1 calc R . .
H2B H 0.4296 0.6803 -0.0068 0.135 Uiso 1 1 calc R . .
H2C H 0.2937 0.7238 -0.0047 0.135 Uiso 1 1 calc R . .
C3 C 0.3728(12) 0.8506(6) 0.0532(4) 0.097(3) Uiso 1 1 d . . .
H3A H 0.4192 0.9001 0.0567 0.145 Uiso 1 1 calc R . .
H3B H 0.3652 0.8274 0.0864 0.145 Uiso 1 1 calc R . .
H3C H 0.2865 0.8597 0.0374 0.145 Uiso 1 1 calc R . .
C4 C 0.4656(12) 0.8292(7) -0.0326(4) 0.107(3) Uiso 1 1 d . . .
H4A H 0.5100 0.8794 -0.0290 0.160 Uiso 1 1 calc R . .
H4B H 0.3805 0.8368 -0.0499 0.160 Uiso 1 1 calc R . .
H4C H 0.5168 0.7938 -0.0522 0.160 Uiso 1 1 calc R . .
C5 C 0.9331(8) 0.7266(6) 0.1132(3) 0.073(2) Uani 1 1 d . . .
C6 C 0.9273(15) 0.7306(8) 0.1684(5) 0.125(4) Uiso 1 1 d . . .
H6A H 0.8714 0.7739 0.1772 0.188 Uiso 1 1 calc R . .
H6B H 1.0143 0.7389 0.1838 0.188 Uiso 1 1 calc R . .
H6C H 0.8923 0.6818 0.1808 0.188 Uiso 1 1 calc R . .
C7 C 1.025(3) 0.7961(15) 0.1012(9) 0.234(10) Uiso 1 1 d . . .
H7A H 0.9927 0.8440 0.1158 0.351 Uiso 1 1 calc R . .
H7B H 1.0268 0.8023 0.0648 0.351 Uiso 1 1 calc R . .
H7C H 1.1123 0.7853 0.1155 0.351 Uiso 1 1 calc R . .
C8 C 0.998(2) 0.6673(14) 0.0884(8) 0.210(9) Uiso 1 1 d . . .
H8A H 0.9892 0.6760 0.0521 0.316 Uiso 1 1 calc R . .
H8B H 0.9611 0.6168 0.0963 0.316 Uiso 1 1 calc R . .
H8C H 1.0901 0.6680 0.0995 0.316 Uiso 1 1 calc R . .
C9 C 0.6976(9) 0.9703(4) 0.1415(3) 0.067(2) Uani 1 1 d . . .
C10 C 0.7283(11) 0.9725(7) 0.0858(4) 0.096(3) Uiso 1 1 d . . .
H10A H 0.6510 0.9581 0.0650 0.144 Uiso 1 1 calc R . .
H10B H 0.7979 0.9357 0.0801 0.144 Uiso 1 1 calc R . .
H10C H 0.7554 1.0250 0.0771 0.144 Uiso 1 1 calc R . .
C11 C 0.5832(15) 1.0277(9) 0.1473(5) 0.137(5) Uiso 1 1 d . . .
H11A H 0.5095 1.0119 0.1250 0.206 Uiso 1 1 calc R . .
H11B H 0.6100 1.0804 0.1386 0.206 Uiso 1 1 calc R . .
H11C H 0.5581 1.0270 0.1821 0.206 Uiso 1 1 calc R . .
C12 C 0.8093(15) 0.9924(9) 0.1755(5) 0.137(5) Uiso 1 1 d . . .
H12A H 0.7845 0.9904 0.2103 0.205 Uiso 1 1 calc R . .
H12B H 0.8367 1.0453 0.1676 0.205 Uiso 1 1 calc R . .
H12C H 0.8807 0.9563 0.1712 0.205 Uiso 1 1 calc R . .
C13 C 0.5014(8) 0.6773(4) 0.1857(3) 0.064(2) Uani 1 1 d . . .
C14 C 0.3562(14) 0.6854(8) 0.1753(5) 0.122(4) Uiso 1 1 d . . .
H14A H 0.3379 0.7023 0.1406 0.182 Uiso 1 1 calc R . .
H14B H 0.3227 0.7241 0.1982 0.182 Uiso 1 1 calc R . .
H14C H 0.3145 0.6352 0.1806 0.182 Uiso 1 1 calc R . .
C15 C 0.5463(15) 0.6155(8) 0.1468(5) 0.130(4) Uiso 1 1 d . . .
H15A H 0.5200 0.6326 0.1128 0.194 Uiso 1 1 calc R . .
H15B H 0.5064 0.5652 0.1534 0.194 Uiso 1 1 calc R . .
H15C H 0.6405 0.6104 0.1502 0.194 Uiso 1 1 calc R . .
C16 C 0.5390(15) 0.6514(8) 0.2381(5) 0.123(4) Uiso 1 1 d . . .
H16A H 0.6332 0.6478 0.2426 0.184 Uiso 1 1 calc R . .
H16B H 0.5009 0.6003 0.2441 0.184 Uiso 1 1 calc R . .
H16C H 0.5074 0.6890 0.2620 0.184 Uiso 1 1 calc R . .
C17 C 0.8711(10) 0.8552(5) -0.0607(3) 0.077(2) Uani 1 1 d . . .
C18 C 0.8064(15) 0.8248(9) -0.1087(5) 0.130(4) Uiso 1 1 d . . .
H18A H 0.8206 0.7687 -0.1109 0.195 Uiso 1 1 calc R . .
H18B H 0.8431 0.8506 -0.1372 0.195 Uiso 1 1 calc R . .
H18C H 0.7136 0.8354 -0.1091 0.195 Uiso 1 1 calc R . .
C19 C 1.0192(15) 0.8357(9) -0.0552(5) 0.130(4) Uiso 1 1 d . . .
H19A H 1.0313 0.7794 -0.0574 0.195 Uiso 1 1 calc R . .
H19B H 1.0554 0.8544 -0.0227 0.195 Uiso 1 1 calc R . .
H19C H 1.0633 0.8613 -0.0821 0.195 Uiso 1 1 calc R . .
C20 C 0.8498(17) 0.9428(9) -0.0570(6) 0.146(5) Uiso 1 1 d . . .
H20A H 0.8930 0.9624 -0.0260 0.219 Uiso 1 1 calc R . .
H20B H 0.7570 0.9536 -0.0570 0.219 Uiso 1 1 calc R . .
H20C H 0.8856 0.9685 -0.0858 0.219 Uiso 1 1 calc R . .
C21 C 0.7417(9) 0.5761(5) -0.0339(3) 0.071(2) Uani 1 1 d . . .
C22 C 0.6357(15) 0.5704(9) -0.0761(5) 0.134(5) Uiso 1 1 d . . .
H22A H 0.5509 0.5716 -0.0618 0.202 Uiso 1 1 calc R . .
H22B H 0.6452 0.5216 -0.0944 0.202 Uiso 1 1 calc R . .
H22C H 0.6429 0.6143 -0.0991 0.202 Uiso 1 1 calc R . .
C23 C 0.8763(14) 0.5751(8) -0.0542(5) 0.122(4) Uiso 1 1 d . . .
H23A H 0.9417 0.5783 -0.0263 0.183 Uiso 1 1 calc R . .
H23B H 0.8855 0.6195 -0.0766 0.183 Uiso 1 1 calc R . .
H23C H 0.8879 0.5267 -0.0728 0.183 Uiso 1 1 calc R . .
C24 C 0.728(2) 0.5116(15) 0.0047(8) 0.231(10) Uiso 1 1 d . . .
H24A H 0.6414 0.5134 0.0174 0.346 Uiso 1 1 calc R . .
H24B H 0.7927 0.5189 0.0326 0.346 Uiso 1 1 calc R . .
H24C H 0.7414 0.4610 -0.0110 0.346 Uiso 1 1 calc R . .
C25 C 0.3158(12) 0.9244(8) 0.2490(4) 0.104(4) Uani 1 1 d . . .
C26 C 0.372(2) 0.9878(13) 0.2798(8) 0.196(8) Uiso 1 1 d . . .
H26A H 0.4434 0.9677 0.3017 0.294 Uiso 1 1 calc R . .
H26B H 0.3058 1.0099 0.3002 0.294 Uiso 1 1 calc R . .
H26C H 0.4044 1.0282 0.2579 0.294 Uiso 1 1 calc R . .
C27 C 0.268(2) 0.8581(13) 0.2852(8) 0.207(9) Uiso 1 1 d . . .
H27A H 0.3405 0.8413 0.3079 0.310 Uiso 1 1 calc R . .
H27B H 0.2357 0.8138 0.2652 0.310 Uiso 1 1 calc R . .
H27C H 0.1989 0.8785 0.3049 0.310 Uiso 1 1 calc R . .
C28 C 0.209(2) 0.9479(15) 0.2153(8) 0.227(10) Uiso 1 1 d . . .
H28A H 0.1759 0.9027 0.1964 0.341 Uiso 1 1 calc R . .
H28B H 0.2387 0.9872 0.1921 0.341 Uiso 1 1 calc R . .
H28C H 0.1405 0.9698 0.2346 0.341 Uiso 1 1 calc R . .
C29 C 0.7556(11) 0.8440(6) 0.3147(3) 0.087(3) Uani 1 1 d . . .
C30 C 0.868(3) 0.7922(18) 0.3096(11) 0.282(14) Uiso 1 1 d . . .
H30A H 0.8373 0.7409 0.2979 0.422 Uiso 1 1 calc R . .
H30B H 0.9155 0.7869 0.3421 0.422 Uiso 1 1 calc R . .
H30C H 0.9243 0.8143 0.2852 0.422 Uiso 1 1 calc R . .
C31 C 0.690(3) 0.7916(15) 0.3510(9) 0.238(11) Uiso 1 1 d . . .
H31A H 0.6725 0.7409 0.3354 0.357 Uiso 1 1 calc R . .
H31B H 0.6080 0.8153 0.3596 0.357 Uiso 1 1 calc R . .
H31C H 0.7459 0.7849 0.3815 0.357 Uiso 1 1 calc R . .
C32 C 0.790(3) 0.9164(18) 0.3295(10) 0.270(13) Uiso 1 1 d . . .
H32A H 0.7127 0.9488 0.3310 0.405 Uiso 1 1 calc R . .
H32B H 0.8475 0.9389 0.3055 0.405 Uiso 1 1 calc R . .
H32C H 0.8352 0.9142 0.3628 0.405 Uiso 1 1 calc R . .
